data_7133013
loop_
_publ_author_name
'Jeanmard, Laksamee'
'Lodovici, Giacomo'
'George, Ian'
'Bray, Joshua T. W.'
'Whitwood, Adrian C.'
'Thomas, Gavin H.'
'Fairlamb, Ian J. S.'
'Unsworth, William P.'
'Clarke, Paul A.'

_publ_section_title
;
 Stereoselective synthesis of an advanced <i>trans</i>-decalin
 intermediate towards the total synthesis of anthracimycin.
;
_journal_issue 44
_journal_name_full 'Chemical communications (Cambridge, England)'
_journal_page_first 5699
_journal_page_last 5702
_journal_paper_doi 10.1039/d4cc01738b
_journal_volume 60
_journal_year 2024
_chemical_absolute_configuration syn
_chemical_formula_moiety 'C17 H22 O5'
_chemical_formula_sum 'C17 H22 O5'
_chemical_formula_weight 306.34
_space_group_crystal_system orthorhombic
_space_group_IT_number 19
_space_group_name_Hall 'P 2ac 2ab'
_space_group_name_H-M_alt 'P 21 21 21'
_atom_sites_solution_hydrogens difmap
_atom_sites_solution_primary dual
_audit_creation_date 2021-05-21
_audit_creation_method
;
Olex2 1.3
(compiled 2020.11.12 svn.r5f609507 for OlexSys, GUI svn.r6272)
;
_audit_update_record
;
2024-03-20 deposited with the CCDC.	2024-05-06 downloaded from the CCDC.
;
_cell_angle_alpha 90
_cell_angle_beta 90
_cell_angle_gamma 90
_cell_formula_units_Z 4
_cell_length_a 7.18006(14)
_cell_length_b 12.9367(2)
_cell_length_c 17.2317(3)
_cell_measurement_reflns_used 3866
_cell_measurement_temperature 109.95(10)
_cell_measurement_theta_max 70.4050
_cell_measurement_theta_min 6.6670
_cell_volume 1600.59(5)
_computing_cell_refinement 'CrysAlisPro 1.171.41.107a (Rigaku OD, 2021)'
_computing_data_collection 'CrysAlisPro 1.171.41.107a (Rigaku OD, 2021)'
_computing_data_reduction 'CrysAlisPro 1.171.41.107a (Rigaku OD, 2021)'
_computing_molecular_graphics 'Olex2 1.3 (Dolomanov et al., 2009)'
_computing_publication_material 'Olex2 1.3 (Dolomanov et al., 2009)'
_computing_structure_refinement 'SHELXL 2018/3 (Sheldrick, 2015)'
_computing_structure_solution 'SHELXT  (Sheldrick, 2015)'
_diffrn_ambient_environment N~2~
_diffrn_ambient_temperature 109.95(10)
_diffrn_detector 'CCD plate'
_diffrn_detector_area_resol_mean 16.1450
_diffrn_detector_type Eos
_diffrn_measured_fraction_theta_full 1.000
_diffrn_measured_fraction_theta_max 1.000
_diffrn_measurement_details
;
List of Runs (angles in degrees, time in seconds):

  # Type    Start    End  Width  t~exp~   \w     \q     \k     \f   Frames
#--------------------------------------------------------------------------
  1  \w     37.00  65.00   1.00    1.00    --    0.00  57.00 -90.00   28
  2  \w    -22.00  18.00   1.00    1.00    --    0.00  77.00-180.00   40
  3  \w    -16.00  17.00   1.00    1.00    --    0.00  57.00 -90.00   33
  4  \w     79.00 121.00   1.00    1.00    --   54.00-172.00 -73.00   42
  5  \w    -14.00  62.00   1.00    1.00    --   54.00 -57.00 -90.00   76
  6  \w    -15.00  48.00   1.00    1.00    --   54.00 -57.00   0.00   63
  7  \w     37.00 123.00   1.00    1.00    --   54.00  57.00 150.00   86
  8  \w     87.00 113.00   1.00    1.00    --  108.00-131.00 167.00   26
  9  \w    111.00 136.00   1.00    1.00    --  108.00  77.00 150.00   25
 10  \w     37.00  65.00   1.00    1.00    --  108.00-131.00 167.00   28
 11  \w     36.00 104.00   1.00    1.00    --  108.00 -38.00  90.00   68
 12  \w     51.00 107.00   1.00    1.00    --  108.00 -91.00 150.00   56
 13  \w     56.00 124.00   1.00    1.00    --  108.00 -38.00 -30.00   68
 14  \w     58.00 106.00   1.00    1.00    --  108.00 -91.00-120.00   48
 15  \w     42.00 159.00   1.00    1.00    --  108.00  12.00 -60.00  117
;
_diffrn_measurement_device 'four-circle diffractometer'
_diffrn_measurement_device_type 'SuperNova, Dual, Cu at home/near, Eos'
_diffrn_measurement_method '\w scans'
_diffrn_orient_matrix_type 'CrysAlisPro convention (1999,Acta A55,543-557)'
_diffrn_orient_matrix_UB_11 -0.1978297000
_diffrn_orient_matrix_UB_12 0.0449453000
_diffrn_orient_matrix_UB_13 -0.0080372000
_diffrn_orient_matrix_UB_21 -0.0829038000
_diffrn_orient_matrix_UB_22 -0.1085111000
_diffrn_orient_matrix_UB_23 0.0127457000
_diffrn_orient_matrix_UB_31 -0.0060765000
_diffrn_orient_matrix_UB_32 0.0195987000
_diffrn_orient_matrix_UB_33 0.0881214000
_diffrn_radiation_monochromator mirror
_diffrn_radiation_probe x-ray
_diffrn_radiation_type 'Cu K\a'
_diffrn_radiation_wavelength 1.54184
_diffrn_reflns_av_R_equivalents 0.0170
_diffrn_reflns_av_unetI/netI 0.0259
_diffrn_reflns_Laue_measured_fraction_full 1.000
_diffrn_reflns_Laue_measured_fraction_max 1.000
_diffrn_reflns_limit_h_max 7
_diffrn_reflns_limit_h_min -8
_diffrn_reflns_limit_k_max 11
_diffrn_reflns_limit_k_min -15
_diffrn_reflns_limit_l_max 20
_diffrn_reflns_limit_l_min -14
_diffrn_reflns_number 5384
_diffrn_reflns_point_group_measured_fraction_full 1.000
_diffrn_reflns_point_group_measured_fraction_max 1.000
_diffrn_reflns_theta_full 66.986
_diffrn_reflns_theta_max 66.986
_diffrn_reflns_theta_min 4.273
_diffrn_source 'micro-focus sealed X-ray tube'
_diffrn_source_type 'SuperNova (Cu) X-ray Source'
_exptl_absorpt_coefficient_mu 0.765
_exptl_absorpt_correction_T_max 1.000
_exptl_absorpt_correction_T_min 0.625
_exptl_absorpt_correction_type gaussian
_exptl_absorpt_process_details
;
CrysAlisPro 1.171.41.107a (Rigaku Oxford Diffraction, 2021)
Numerical absorption correction based on gaussian integration over
a multifaceted crystal model
Empirical absorption correction using spherical harmonics,
implemented in SCALE3 ABSPACK scaling algorithm.
;
_exptl_crystal_colour 'clear colourless'
_exptl_crystal_colour_lustre clear
_exptl_crystal_colour_primary colourless
_exptl_crystal_density_diffrn 1.271
_exptl_crystal_description block
_exptl_crystal_F_000 656
_exptl_crystal_recrystallization_method 'crystallisation from diethyl ether and chloroform'
_exptl_crystal_size_max 0.24
_exptl_crystal_size_mid 0.18
_exptl_crystal_size_min 0.16
_refine_diff_density_max 0.122
_refine_diff_density_min -0.106
_refine_diff_density_rms 0.028
_refine_ls_abs_structure_details
;
 Flack x determined using 1089 quotients [(I+)-(I-)]/[(I+)+(I-)]
 (Parsons, Flack and Wagner, Acta Cryst. B69 (2013) 249-259).
;
_refine_ls_abs_structure_Flack -0.01(9)
_refine_ls_extinction_coef 0.0036(3)
_refine_ls_extinction_expression Fc^*^=kFc[1+0.001xFc^2^\l^3^/sin(2\q)]^-1/4^
_refine_ls_extinction_method 'SHELXL-2018/3 (Sheldrick 2018)'
_refine_ls_goodness_of_fit_ref 1.069
_refine_ls_hydrogen_treatment refall
_refine_ls_matrix_type full
_refine_ls_number_parameters 288
_refine_ls_number_reflns 2860
_refine_ls_number_restraints 0
_refine_ls_restrained_S_all 1.069
_refine_ls_R_factor_all 0.0295
_refine_ls_R_factor_gt 0.0267
_refine_ls_shift/su_max 0.000
_refine_ls_shift/su_mean 0.000
_refine_ls_structure_factor_coef Fsqd
_refine_ls_weighting_details 'w=1/[\s^2^(Fo^2^)+(0.0306P)^2^+0.1046P] where P=(Fo^2^+2Fc^2^)/3'
_refine_ls_weighting_scheme calc
_refine_ls_wR_factor_gt 0.0629
_refine_ls_wR_factor_ref 0.0646
_reflns_Friedel_coverage 0.718
_reflns_Friedel_fraction_full 1.000
_reflns_Friedel_fraction_max 1.000
_reflns_number_gt 2692
_reflns_number_total 2860
_reflns_threshold_expression 'I > 2\s(I)'
_cod_data_source_file d4cc01738b2.cif
_cod_data_source_block pac21002
_cod_depositor_comments 'Adding full bibliography for 7133012--7133013.cif.'
_cod_database_code 7133013
_shelx_shelxl_version_number 2018/3
_chemical_oxdiff_formula 'C17 H22 O5'
_chemical_oxdiff_usercomment 'Laksamee Jeanmard LJG-4-45-1'
_shelx_space_group_comment
;
The symmetry employed for this shelxl refinement is uniquely defined
by the following loop, which should always be used as a source of
symmetry information in preference to the above space-group names.
They are only intended as comments.
;
_shelx_estimated_absorpt_t_max 0.887
_shelx_estimated_absorpt_t_min 0.838
_reflns_odcompleteness_completeness 99.82
_reflns_odcompleteness_iscentric 1
_reflns_odcompleteness_theta 66.97
_olex2_refinement_description
;
;
_olex2_date_sample_data_collection 2021-05-20
_olex2_date_sample_submission 2021-05-18
_olex2_exptl_crystal_mounting_method 'oil on 100 micrometre micromount'
_olex2_submission_original_sample_id LJG-4-45-1
_olex2_submission_special_instructions 'No special instructions were received'
_oxdiff_exptl_absorpt_empirical_details
;
Empirical correction (ABSPACK) includes:
- Absorption correction using spherical harmonics
- Frame scaling
;
_oxdiff_exptl_absorpt_empirical_full_max 1.231
_oxdiff_exptl_absorpt_empirical_full_min 0.811

loop_
_space_group_symop_operation_xyz
'x, y, z'
'-x+1/2, -y, z+1/2'
'-x, y+1/2, -z+1/2'
'x+1/2, -y+1/2, -z'

loop_
_atom_site_label
_atom_site_type_symbol
_atom_site_fract_x
_atom_site_fract_y
_atom_site_fract_z
_atom_site_U_iso_or_equiv
_atom_site_adp_type
_atom_site_occupancy
_atom_site_site_symmetry_order
_atom_site_calc_flag
_atom_site_refinement_flags_posn
_atom_site_refinement_flags_adp
_atom_site_refinement_flags_occupancy
_atom_site_disorder_assembly
_atom_site_disorder_group
C1 C 0.4750(3) 0.16102(13) 0.54873(11) 0.0230(4) Uani 1 1 d . . . . .
C2 C 0.6169(3) 0.17078(14) 0.61430(11) 0.0212(4) Uani 1 1 d . . . . .
H2 H 0.708(3) 0.2120(15) 0.5932(12) 0.019(5) Uiso 1 1 d . . . . .
C3 C 0.5393(3) 0.21472(15) 0.69058(11) 0.0214(4) Uani 1 1 d . . . . .
H3 H 0.468(3) 0.1609(15) 0.7167(12) 0.021(5) Uiso 1 1 d . . . . .
C4 C 0.6960(3) 0.24765(17) 0.74590(12) 0.0285(4) Uani 1 1 d . . . . .
H4A H 0.640(3) 0.2608(17) 0.7964(15) 0.036(6) Uiso 1 1 d . . . . .
H4B H 0.791(4) 0.191(2) 0.7533(15) 0.043(7) Uiso 1 1 d . . . . .
C5 C 0.7938(3) 0.34526(16) 0.72033(11) 0.0270(4) Uani 1 1 d . . . . .
C6 C 0.6707(3) 0.43344(15) 0.69450(12) 0.0257(4) Uani 1 1 d . . . . .
H6 H 0.609(3) 0.4550(17) 0.7424(14) 0.031(6) Uiso 1 1 d . . . . .
C7 C 0.7831(4) 0.52313(17) 0.66074(14) 0.0343(5) Uani 1 1 d . . . . .
H7A H 0.878(4) 0.4955(19) 0.6227(15) 0.042(7) Uiso 1 1 d . . . . .
H7B H 0.864(4) 0.5564(19) 0.7028(15) 0.043(7) Uiso 1 1 d . . . . .
C8 C 0.6638(4) 0.60441(16) 0.62404(13) 0.0380(6) Uani 1 1 d . . . . .
C9 C 0.4847(4) 0.58932(16) 0.60875(13) 0.0358(5) Uani 1 1 d . . . . .
H9 H 0.411(3) 0.6449(18) 0.5858(15) 0.045(7) Uiso 1 1 d . . . . .
C10 C 0.3824(3) 0.48972(16) 0.62417(13) 0.0303(5) Uani 1 1 d . . . . .
H10A H 0.301(4) 0.4980(18) 0.6700(14) 0.033(6) Uiso 1 1 d . . . . .
H10B H 0.295(4) 0.4752(17) 0.5805(15) 0.042(7) Uiso 1 1 d . . . . .
C11 C 0.5142(3) 0.39913(14) 0.63900(11) 0.0227(4) Uani 1 1 d . . . . .
H11 H 0.569(3) 0.3806(15) 0.5902(12) 0.020(5) Uiso 1 1 d . . . . .
C12 C 0.4098(3) 0.30530(15) 0.67271(11) 0.0222(4) Uani 1 1 d . . . . .
H12 H 0.354(3) 0.3268(16) 0.7210(13) 0.024(5) Uiso 1 1 d . . . . .
C13 C 0.2546(3) 0.26547(16) 0.62187(12) 0.0255(4) Uani 1 1 d . . . . .
H13A H 0.170(3) 0.3198(18) 0.6044(13) 0.033(6) Uiso 1 1 d . . . . .
H13B H 0.183(3) 0.2067(15) 0.6494(12) 0.019(5) Uiso 1 1 d . . . . .
C14 C 0.7006(3) 0.06403(15) 0.62569(11) 0.0230(4) Uani 1 1 d . . . . .
C15 C 0.7604(5) 0.7045(2) 0.6048(2) 0.0582(8) Uani 1 1 d . . . . .
H15A H 0.876(4) 0.6916(19) 0.5693(16) 0.048(7) Uiso 1 1 d . . . . .
H15B H 0.672(4) 0.758(2) 0.5815(18) 0.066(9) Uiso 1 1 d . . . . .
H15C H 0.821(5) 0.740(2) 0.650(2) 0.071(10) Uiso 1 1 d . . . . .
C16 C 0.9588(3) -0.04469(15) 0.60330(13) 0.0267(4) Uani 1 1 d . . . . .
H16A H 0.889(3) -0.0898(19) 0.5634(14) 0.044(7) Uiso 1 1 d . . . . .
H16B H 0.934(3) -0.0716(17) 0.6545(13) 0.029(6) Uiso 1 1 d . . . . .
C17 C 1.1625(3) -0.03325(18) 0.58899(14) 0.0302(5) Uani 1 1 d . . . . .
H17A H 1.220(3) -0.100(2) 0.5905(17) 0.052(8) Uiso 1 1 d . . . . .
H17B H 1.184(3) 0.0031(17) 0.5410(15) 0.036(6) Uiso 1 1 d . . . . .
H17C H 1.220(4) 0.0068(19) 0.6304(15) 0.035(7) Uiso 1 1 d . . . . .
O1 O 0.32253(19) 0.22010(10) 0.54933(8) 0.0266(3) Uani 1 1 d . . . . .
O2 O 0.50277(19) 0.10492(11) 0.49389(8) 0.0309(3) Uani 1 1 d . . . . .
O3 O 0.87539(18) 0.05853(9) 0.59998(8) 0.0237(3) Uani 1 1 d . . . . .
O4 O 0.6167(2) -0.00681(11) 0.65468(9) 0.0343(4) Uani 1 1 d . . . . .
O5 O 0.9622(2) 0.35244(13) 0.72343(9) 0.0372(4) Uani 1 1 d . . . . .

loop_
_atom_site_aniso_label
_atom_site_aniso_U_11
_atom_site_aniso_U_22
_atom_site_aniso_U_33
_atom_site_aniso_U_23
_atom_site_aniso_U_13
_atom_site_aniso_U_12
C1 0.0261(10) 0.0217(9) 0.0212(9) 0.0024(8) 0.0037(8) -0.0057(8)
C2 0.0197(9) 0.0230(9) 0.0209(9) 0.0015(8) 0.0047(8) -0.0041(8)
C3 0.0205(9) 0.0254(9) 0.0184(9) 0.0008(7) 0.0004(8) -0.0026(8)
C4 0.0255(10) 0.0357(11) 0.0243(10) -0.0007(9) -0.0051(9) 0.0017(9)
C5 0.0225(10) 0.0390(12) 0.0193(9) -0.0114(8) 0.0003(8) -0.0018(9)
C6 0.0263(11) 0.0277(10) 0.0232(9) -0.0078(8) 0.0053(9) -0.0055(9)
C7 0.0355(12) 0.0326(12) 0.0346(12) -0.0103(9) 0.0109(11) -0.0112(10)
C8 0.0582(15) 0.0243(10) 0.0314(11) -0.0089(9) 0.0152(11) -0.0099(10)
C9 0.0565(15) 0.0222(10) 0.0286(11) -0.0030(9) 0.0037(11) -0.0004(11)
C10 0.0370(12) 0.0252(10) 0.0286(11) -0.0021(8) 0.0005(10) 0.0015(10)
C11 0.0251(10) 0.0230(9) 0.0200(9) -0.0030(7) 0.0027(8) -0.0017(8)
C12 0.0207(10) 0.0259(9) 0.0198(9) -0.0016(8) 0.0022(8) -0.0016(8)
C13 0.0227(10) 0.0269(10) 0.0268(10) -0.0026(8) -0.0003(8) 0.0013(9)
C14 0.0222(9) 0.0247(10) 0.0219(10) 0.0008(7) 0.0026(8) -0.0032(8)
C15 0.084(2) 0.0331(14) 0.0573(18) -0.0019(13) 0.0146(18) -0.0217(15)
C16 0.0255(10) 0.0215(9) 0.0331(11) 0.0055(9) 0.0008(9) 0.0023(8)
C17 0.0252(11) 0.0293(11) 0.0360(11) 0.0039(10) 0.0000(10) 0.0027(9)
O1 0.0300(8) 0.0285(7) 0.0211(7) -0.0019(6) -0.0064(6) 0.0004(6)
O2 0.0333(8) 0.0357(7) 0.0238(7) -0.0070(6) 0.0060(6) -0.0087(7)
O3 0.0202(7) 0.0212(7) 0.0299(7) 0.0034(6) 0.0026(6) -0.0005(5)
O4 0.0292(8) 0.0276(7) 0.0460(9) 0.0088(7) 0.0114(7) -0.0018(7)
O5 0.0205(7) 0.0553(10) 0.0358(8) -0.0135(7) 0.0000(7) -0.0030(7)

loop_
_atom_type_symbol
_atom_type_description
_atom_type_scat_dispersion_real
_atom_type_scat_dispersion_imag
_atom_type_scat_source
C C 0.0181 0.0091 'International Tables Vol C Tables 4.2.6.8 and 6.1.1.4'
H H 0.0000 0.0000 'International Tables Vol C Tables 4.2.6.8 and 6.1.1.4'
O O 0.0492 0.0322 'International Tables Vol C Tables 4.2.6.8 and 6.1.1.4'

loop_
_exptl_crystal_face_index_h
_exptl_crystal_face_index_k
_exptl_crystal_face_index_l
_exptl_crystal_face_perp_dist
0 -1 1 0.0836
0 -1 0 0.0846
0 1 1 0.0730
0 0 1 0.1078
-1 0 -1 0.0877
1 0 1 0.1193
1 0 -1 0.1123
1 -1 1 0.1300
-1 1 0 0.1153
-1 1 -1 0.1045
-1 1 1 0.1210
1 -1 -1 0.1232
0 2 -1 0.0704
0 -1 -2 0.0712
0 2 -3 0.0842
1 1 1 0.1050
-1 -1 -1 0.0697

loop_
_geom_angle_atom_site_label_1
_geom_angle_atom_site_label_2
_geom_angle_atom_site_label_3
_geom_angle
_geom_angle_site_symmetry_1
_geom_angle_site_symmetry_3
_geom_angle_publ_flag
O1 C1 C2 119.62(16) . . ?
O2 C1 C2 121.21(18) . . ?
O2 C1 O1 119.04(18) . . ?
C1 C2 H2 103.3(13) . . ?
C1 C2 C3 114.91(16) . . ?
C3 C2 H2 112.4(13) . . ?
C14 C2 C1 106.53(15) . . ?
C14 C2 H2 107.3(12) . . ?
C14 C2 C3 111.68(15) . . ?
C2 C3 H3 108.8(12) . . ?
C4 C3 C2 111.57(16) . . ?
C4 C3 H3 107.3(12) . . ?
C12 C3 C2 109.41(15) . . ?
C12 C3 H3 108.6(12) . . ?
C12 C3 C4 111.01(16) . . ?
C3 C4 H4A 107.3(15) . . ?
C3 C4 H4B 111.7(14) . . ?
H4A C4 H4B 107.1(19) . . ?
C5 C4 C3 113.06(17) . . ?
C5 C4 H4A 107.9(13) . . ?
C5 C4 H4B 109.5(14) . . ?
C6 C5 C4 116.46(17) . . ?
O5 C5 C4 120.9(2) . . ?
O5 C5 C6 122.6(2) . . ?
C5 C6 H6 103.4(13) . . ?
C5 C6 C7 112.12(17) . . ?
C5 C6 C11 113.08(16) . . ?
C7 C6 H6 110.1(13) . . ?
C7 C6 C11 111.57(18) . . ?
C11 C6 H6 106.1(13) . . ?
C6 C7 H7A 109.6(14) . . ?
C6 C7 H7B 110.4(14) . . ?
H7A C7 H7B 103(2) . . ?
C8 C7 C6 113.08(19) . . ?
C8 C7 H7A 111.1(14) . . ?
C8 C7 H7B 109.1(14) . . ?
C7 C8 C15 115.7(2) . . ?
C9 C8 C7 122.4(2) . . ?
C9 C8 C15 121.9(3) . . ?
C8 C9 H9 119.9(14) . . ?
C8 C9 C10 124.3(2) . . ?
C10 C9 H9 115.8(14) . . ?
C9 C10 H10A 109.7(14) . . ?
C9 C10 H10B 109.6(14) . . ?
C9 C10 C11 112.57(19) . . ?
H10A C10 H10B 104(2) . . ?
C11 C10 H10A 108.5(14) . . ?
C11 C10 H10B 111.8(14) . . ?
C6 C11 H11 108.3(12) . . ?
C10 C11 C6 109.54(16) . . ?
C10 C11 H11 107.5(12) . . ?
C10 C11 C12 111.48(17) . . ?
C12 C11 C6 110.36(15) . . ?
C12 C11 H11 109.6(12) . . ?
C3 C12 C11 112.61(16) . . ?
C3 C12 H12 107.5(13) . . ?
C11 C12 H12 107.5(13) . . ?
C13 C12 C3 107.74(16) . . ?
C13 C12 C11 114.19(17) . . ?
C13 C12 H12 106.9(13) . . ?
C12 C13 H13A 113.2(14) . . ?
C12 C13 H13B 110.6(11) . . ?
H13A C13 H13B 111.1(17) . . ?
O1 C13 C12 112.72(16) . . ?
O1 C13 H13A 103.5(13) . . ?
O1 C13 H13B 105.2(11) . . ?
O3 C14 C2 112.21(16) . . ?
O4 C14 C2 123.18(18) . . ?
O4 C14 O3 124.61(18) . . ?
C8 C15 H15A 111.0(14) . . ?
C8 C15 H15B 112.6(18) . . ?
C8 C15 H15C 115.1(18) . . ?
H15A C15 H15B 112(2) . . ?
H15A C15 H15C 101(2) . . ?
H15B C15 H15C 105(2) . . ?
H16A C16 H16B 108.3(19) . . ?
C17 C16 H16A 114.9(14) . . ?
C17 C16 H16B 111.6(14) . . ?
O3 C16 H16A 107.0(14) . . ?
O3 C16 H16B 106.8(13) . . ?
O3 C16 C17 107.70(17) . . ?
C16 C17 H17A 109.2(16) . . ?
C16 C17 H17B 110.3(15) . . ?
C16 C17 H17C 110.5(15) . . ?
H17A C17 H17B 113(2) . . ?
H17A C17 H17C 106(2) . . ?
H17B C17 H17C 107.5(19) . . ?
C1 O1 C13 120.61(15) . . ?
C14 O3 C16 114.87(14) . . ?

loop_
_geom_bond_atom_site_label_1
_geom_bond_atom_site_label_2
_geom_bond_distance
_geom_bond_site_symmetry_2
_geom_bond_publ_flag
C1 C2 1.527(3) . ?
C1 O1 1.335(2) . ?
C1 O2 1.208(2) . ?
C2 H2 0.92(2) . ?
C2 C3 1.537(3) . ?
C2 C14 1.519(3) . ?
C3 H3 0.98(2) . ?
C3 C4 1.535(3) . ?
C3 C12 1.527(3) . ?
C4 H4A 0.98(3) . ?
C4 H4B 1.01(3) . ?
C4 C5 1.510(3) . ?
C5 C6 1.510(3) . ?
C5 O5 1.214(2) . ?
C6 H6 0.98(2) . ?
C6 C7 1.529(3) . ?
C6 C11 1.541(3) . ?
C7 H7A 1.01(3) . ?
C7 H7B 1.02(3) . ?
C7 C8 1.496(4) . ?
C8 C9 1.328(4) . ?
C8 C15 1.505(3) . ?
C9 H9 0.98(2) . ?
C9 C10 1.507(3) . ?
C10 H10A 0.99(3) . ?
C10 H10B 1.00(3) . ?
C10 C11 1.528(3) . ?
C11 H11 0.96(2) . ?
C11 C12 1.540(3) . ?
C12 H12 0.97(2) . ?
C12 C13 1.509(3) . ?
C13 H13A 0.98(2) . ?
C13 H13B 1.03(2) . ?
C13 O1 1.465(2) . ?
C14 O3 1.333(2) . ?
C14 O4 1.205(2) . ?
C15 H15A 1.05(3) . ?
C15 H15B 1.02(3) . ?
C15 H15C 1.01(3) . ?
C16 H16A 1.03(2) . ?
C16 H16B 0.97(2) . ?
C16 C17 1.491(3) . ?
C16 O3 1.464(2) . ?
C17 H17A 0.96(3) . ?
C17 H17B 0.96(3) . ?
C17 H17C 0.98(3) . ?

loop_
_geom_torsion_atom_site_label_1
_geom_torsion_atom_site_label_2
_geom_torsion_atom_site_label_3
_geom_torsion_atom_site_label_4
_geom_torsion
_geom_torsion_site_symmetry_1
_geom_torsion_site_symmetry_2
_geom_torsion_site_symmetry_3
_geom_torsion_site_symmetry_4
_geom_torsion_publ_flag
C1 C2 C3 C4 -165.59(16) . . . . ?
C1 C2 C3 C12 -42.4(2) . . . . ?
C1 C2 C14 O3 107.76(17) . . . . ?
C1 C2 C14 O4 -72.2(2) . . . . ?
C2 C1 O1 C13 -22.0(2) . . . . ?
C2 C3 C4 C5 72.8(2) . . . . ?
C2 C3 C12 C11 -67.3(2) . . . . ?
C2 C3 C12 C13 59.5(2) . . . . ?
C2 C14 O3 C16 -175.09(15) . . . . ?
C3 C2 C14 O3 -126.03(17) . . . . ?
C3 C2 C14 O4 54.0(3) . . . . ?
C3 C4 C5 C6 45.5(2) . . . . ?
C3 C4 C5 O5 -137.0(2) . . . . ?
C3 C12 C13 O1 -58.7(2) . . . . ?
C4 C3 C12 C11 56.2(2) . . . . ?
C4 C3 C12 C13 -176.96(16) . . . . ?
C4 C5 C6 C7 -173.07(17) . . . . ?
C4 C5 C6 C11 -45.9(2) . . . . ?
C5 C6 C7 C8 171.44(17) . . . . ?
C5 C6 C11 C10 172.79(17) . . . . ?
C5 C6 C11 C12 49.7(2) . . . . ?
C6 C7 C8 C9 -12.9(3) . . . . ?
C6 C7 C8 C15 167.6(2) . . . . ?
C6 C11 C12 C3 -56.2(2) . . . . ?
C6 C11 C12 C13 -179.48(16) . . . . ?
C7 C6 C11 C10 -59.7(2) . . . . ?
C7 C6 C11 C12 177.18(16) . . . . ?
C7 C8 C9 C10 -1.6(3) . . . . ?
C8 C9 C10 C11 -15.2(3) . . . . ?
C9 C10 C11 C6 44.5(2) . . . . ?
C9 C10 C11 C12 166.94(16) . . . . ?
C10 C11 C12 C3 -178.15(16) . . . . ?
C10 C11 C12 C13 58.6(2) . . . . ?
C11 C6 C7 C8 43.4(2) . . . . ?
C11 C12 C13 O1 67.2(2) . . . . ?
C12 C3 C4 C5 -49.5(2) . . . . ?
C12 C13 O1 C1 40.6(2) . . . . ?
C14 C2 C3 C4 72.9(2) . . . . ?
C14 C2 C3 C12 -163.84(15) . . . . ?
C15 C8 C9 C10 177.8(2) . . . . ?
C17 C16 O3 C14 -168.10(17) . . . . ?
O1 C1 C2 C3 23.3(2) . . . . ?
O1 C1 C2 C14 147.54(16) . . . . ?
O2 C1 C2 C3 -160.87(17) . . . . ?
O2 C1 C2 C14 -36.6(2) . . . . ?
O2 C1 O1 C13 162.13(17) . . . . ?
O4 C14 O3 C16 4.9(3) . . . . ?
O5 C5 C6 C7 9.5(3) . . . . ?
O5 C5 C6 C11 136.8(2) . . . . ?

loop_
_exptl_oxdiff_crystal_face_indexfrac_h
_exptl_oxdiff_crystal_face_indexfrac_k
_exptl_oxdiff_crystal_face_indexfrac_l
_exptl_oxdiff_crystal_face_x
_exptl_oxdiff_crystal_face_y
_exptl_oxdiff_crystal_face_z
0.0000 -1.0000 1.0000 -0.0530 0.1213 0.0685
0.0000 -1.0000 -0.0000 -0.0449 0.1085 -0.0196
-0.0000 1.0000 1.0000 0.0369 -0.0958 0.1077
-0.0000 -0.0000 1.0000 -0.0080 0.0127 0.0881
-1.0000 0.0000 -1.0000 0.2059 0.0702 -0.0820
1.0000 -0.0000 1.0000 -0.2059 -0.0702 0.0820
1.0000 0.0001 -1.0000 -0.1898 -0.0957 -0.0942
1.0000 -1.0000 1.0000 -0.2508 0.0383 0.0624
-1.0000 1.0000 -0.0000 0.2428 -0.0256 0.0257
-1.0000 1.0000 -1.0000 0.2508 -0.0383 -0.0624
-1.0000 0.9999 1.0000 0.2347 -0.0129 0.1138
1.0000 -0.9999 -1.0000 -0.2347 0.0129 -0.1138
-0.0000 2.0000 -1.0000 0.0979 -0.2298 -0.0489
0.0000 -0.9999 -2.0000 -0.0289 0.0830 -0.1958
-0.0000 2.0000 -3.0001 0.1140 -0.2553 -0.2252
1.0000 1.0000 1.0000 -0.1609 -0.1787 0.1016
-1.0000 -1.0000 -1.0000 0.1609 0.1787 -0.1016
